data_7104194
loop_
_publ_author_name
'Pattacini, Roberto'
'Jie, Suyun'
'Braunstein, Pierre'

_publ_section_title
;
 Facile dichloromethane activation and phosphine methylation. Isolation
 of unprecedented zwitterionic organozinc and organocobalt
 intermediates.
;
_journal_issue 8
_journal_name_full 'Chemical communications (Cambridge, England)'
_journal_page_first 890
_journal_page_last 892
_journal_paper_doi 10.1039/b817728g
_journal_volume 34
_journal_year 2009
_chemical_formula_moiety 'C76 H68 Cl12 P4 Zn6'
_chemical_formula_sum 'C76 H68 Cl12 P4 Zn6'
_chemical_formula_weight 1922.80
_space_group_IT_number 2
_symmetry_cell_setting triclinic
_symmetry_Int_Tables_number 2
_symmetry_space_group_name_Hall '-P 1'
_symmetry_space_group_name_H-M 'P -1'
_atom_sites_solution_hydrogens geom
_atom_sites_solution_primary direct
_atom_sites_solution_secondary difmap
_audit_creation_method SHELXL-97
_cell_angle_alpha 63.454(7)
_cell_angle_beta 86.058(9)
_cell_angle_gamma 83.865(8)
_cell_formula_units_Z 2
_cell_length_a 10.2610(17)
_cell_length_b 20.439(3)
_cell_length_c 21.995(3)
_cell_measurement_reflns_used 10342
_cell_measurement_temperature 173(2)
_cell_measurement_theta_max 27.485
_cell_measurement_theta_min 0.998
_cell_volume 4101.8(11)
_computing_cell_refinement 'HKL Scalepack (Otwinowski & Minor 1997)'
_computing_data_reduction 'HKL Denzo and Scalepack (Otwinowski & Minor 1997)'
_computing_molecular_graphics ORTEP-3
_computing_publication_material PLATON
_computing_structure_refinement 'SHELXL-97 (Sheldrick, 1997)'
_computing_structure_solution 'SHELXS-97 (Sheldrick, 1997)'
_diffrn_ambient_temperature 173(2)
_diffrn_detector_area_resol_mean 9
_diffrn_measured_fraction_theta_full 0.969
_diffrn_measured_fraction_theta_max 0.969
_diffrn_measurement_device_type KappaCCD
_diffrn_measurement_method CCD
_diffrn_radiation_monochromator graphite
_diffrn_radiation_probe x-ray
_diffrn_radiation_type MoK\a
_diffrn_radiation_wavelength 0.71073
_diffrn_reflns_av_R_equivalents 0.0559
_diffrn_reflns_av_sigmaI/netI 0.1454
_diffrn_reflns_limit_h_max 12
_diffrn_reflns_limit_h_min -12
_diffrn_reflns_limit_k_max 24
_diffrn_reflns_limit_k_min -20
_diffrn_reflns_limit_l_max 26
_diffrn_reflns_limit_l_min -25
_diffrn_reflns_number 20257
_diffrn_reflns_theta_full 25.05
_diffrn_reflns_theta_max 25.05
_diffrn_reflns_theta_min 1.12
_diffrn_source 'fine-focus sealed tube'
_exptl_absorpt_coefficient_mu 2.236
_exptl_absorpt_correction_type none
_exptl_crystal_colour colorless
_exptl_crystal_density_diffrn 1.557
_exptl_crystal_density_method 'not measured'
_exptl_crystal_description prism
_exptl_crystal_F_000 1936
_exptl_crystal_size_max 0.1
_exptl_crystal_size_mid 0.08
_exptl_crystal_size_min 0.06
_refine_diff_density_max 0.516
_refine_diff_density_min -0.617
_refine_diff_density_rms 0.090
_refine_ls_extinction_method none
_refine_ls_goodness_of_fit_ref 0.982
_refine_ls_hydrogen_treatment constr
_refine_ls_matrix_type full
_refine_ls_number_parameters 939
_refine_ls_number_reflns 14092
_refine_ls_number_restraints 66
_refine_ls_restrained_S_all 0.981
_refine_ls_R_factor_all 0.2268
_refine_ls_R_factor_gt 0.0863
_refine_ls_shift/su_max 0.001
_refine_ls_shift/su_mean 0.000
_refine_ls_structure_factor_coef Fsqd
_refine_ls_weighting_details 'calc w=1/[\s^2^(Fo^2^)+(0.0900P)^2^+0.0000P] where P=(Fo^2^+2Fc^2^)/3'
_refine_ls_weighting_scheme calc
_refine_ls_wR_factor_gt 0.1832
_refine_ls_wR_factor_ref 0.2197
_reflns_number_gt 5537
_reflns_number_total 14092
_reflns_threshold_expression >2sigma(I)
_cod_data_source_file b817728g.txt
_cod_data_source_block 4_ZnCl2
_cod_database_code 7104194

loop_
_symmetry_equiv_pos_as_xyz
'x, y, z'
'-x, -y, -z'

loop_
_atom_site_label
_atom_site_type_symbol
_atom_site_fract_x
_atom_site_fract_y
_atom_site_fract_z
_atom_site_U_iso_or_equiv
_atom_site_adp_type
_atom_site_occupancy
_atom_site_symmetry_multiplicity
_atom_site_calc_flag
_atom_site_refinement_flags
_atom_site_disorder_assembly
_atom_site_disorder_group
Zn1 Zn 0.90203(12) 0.54375(6) 1.43817(5) 0.0704(4) Uani 1 1 d . . .
Zn2A Zn 0.9461(3) 0.56205(14) 1.25245(14) 0.0547(7) Uani 0.66 1 d P A 1
Zn2B Zn 0.8836(6) 0.5948(3) 1.2495(3) 0.0791(19) Uani 0.34 1 d P A 2
Zn3 Zn 1.02937(10) 0.66166(6) 1.06173(5) 0.0645(4) Uani 1 1 d . A .
Zn4 Zn 0.97663(10) 0.82324(6) 0.93927(5) 0.0631(4) Uani 1 1 d . A .
Zn5A Zn 1.1245(2) 0.89893(11) 0.75344(10) 0.0504(5) Uani 0.66 1 d P A 1
Zn5B Zn 1.0545(5) 0.9366(3) 0.7478(2) 0.0724(13) Uani 0.34 1 d P A 2
Zn6 Zn 1.10235(12) 0.95678(6) 0.56058(5) 0.0663(4) Uani 1 1 d . . .
C1 C 0.7092(9) 0.5646(5) 1.4287(5) 0.074(3) Uani 1 1 d . . .
H1A H 0.6890 0.5764 1.3823 0.089 Uiso 1 1 calc R . .
H1B H 0.6691 0.5198 1.4581 0.089 Uiso 1 1 calc R . .
C2 C 0.5885(13) 0.5980(6) 1.5349(5) 0.081(4) Uani 1 1 d . . .
C3 C 0.6801(12) 0.5613(6) 1.5838(6) 0.089(4) Uani 1 1 d . . .
H3 H 0.7673 0.5569 1.5705 0.107 Uiso 1 1 calc R . .
C4 C 0.6467(16) 0.5299(7) 1.6537(6) 0.131(6) Uani 1 1 d . . .
H4 H 0.7100 0.5047 1.6864 0.157 Uiso 1 1 calc R . .
C5 C 0.5163(15) 0.5378(7) 1.6719(6) 0.121(6) Uani 1 1 d . . .
H5 H 0.4919 0.5180 1.7177 0.145 Uiso 1 1 calc R . .
C6 C 0.4214(14) 0.5746(6) 1.6235(6) 0.106(4) Uani 1 1 d . . .
H6 H 0.3338 0.5787 1.6363 0.127 Uiso 1 1 calc R . .
C7 C 0.4599(12) 0.6047(5) 1.5561(5) 0.076(3) Uani 1 1 d . . .
H7 H 0.3970 0.6306 1.5235 0.091 Uiso 1 1 calc R . .
C8 C 0.4892(10) 0.6820(8) 1.3983(5) 0.081(4) Uani 1 1 d . . .
C9 C 0.4112(14) 0.6375(9) 1.3859(6) 0.122(5) Uani 1 1 d U . .
H9 H 0.4362 0.5876 1.4015 0.146 Uiso 1 1 calc R . .
C10 C 0.3019(19) 0.6663(14) 1.3519(11) 0.176(9) Uani 1 1 d U . .
H10 H 0.2537 0.6362 1.3422 0.211 Uiso 1 1 calc R . .
C11 C 0.2581(19) 0.7357(17) 1.3313(11) 0.205(15) Uani 1 1 d U . .
H11 H 0.1794 0.7537 1.3086 0.247 Uiso 1 1 calc R . .
C12 C 0.3335(17) 0.7827(11) 1.3443(7) 0.162(8) Uani 1 1 d U . .
H12 H 0.3051 0.8321 1.3294 0.194 Uiso 1 1 calc R . .
C13 C 0.4490(12) 0.7543(8) 1.3792(6) 0.100(4) Uani 1 1 d U . .
H13 H 0.4981 0.7836 1.3895 0.120 Uiso 1 1 calc R . .
C14 C 0.7430(8) 0.7049(4) 1.4281(4) 0.053(2) Uani 1 1 d . . .
C15 C 0.7637(9) 0.7310(5) 1.4735(5) 0.065(3) Uani 1 1 d . . .
H15 H 0.7202 0.7133 1.5155 0.078 Uiso 1 1 calc R . .
C16 C 0.8497(11) 0.7839(6) 1.4561(6) 0.084(3) Uani 1 1 d . . .
H16 H 0.8661 0.8010 1.4873 0.101 Uiso 1 1 calc R . .
C17 C 0.9112(9) 0.8117(5) 1.3945(7) 0.079(3) Uani 1 1 d . . .
H17 H 0.9694 0.8474 1.3839 0.095 Uiso 1 1 calc R . .
C18 C 0.8887(9) 0.7880(5) 1.3481(5) 0.070(3) Uani 1 1 d . . .
H18 H 0.9299 0.8078 1.3054 0.085 Uiso 1 1 calc R . .
C19 C 0.8052(9) 0.7347(5) 1.3645(4) 0.062(3) Uani 1 1 d . . .
H19 H 0.7896 0.7181 1.3328 0.074 Uiso 1 1 calc R . .
C20 C 1.0655(9) 0.5582(5) 1.0730(4) 0.071(3) Uani 1 1 d . . .
H20A H 1.0464 0.5250 1.1200 0.085 Uiso 1 1 calc R . .
H20B H 1.0051 0.5508 1.0451 0.085 Uiso 1 1 calc R . .
C21 C 1.2745(11) 0.4376(5) 1.1011(4) 0.063(3) Uani 1 1 d . . .
C22 C 1.1796(14) 0.3880(7) 1.1160(6) 0.121(5) Uani 1 1 d . . .
H22 H 1.0935 0.4035 1.1021 0.145 Uiso 1 1 calc R . .
C23 C 1.2229(19) 0.3117(10) 1.1543(9) 0.153(8) Uani 1 1 d . . .
H23 H 1.1637 0.2765 1.1649 0.184 Uiso 1 1 calc R . .
C24 C 1.346(2) 0.2901(10) 1.1751(9) 0.154(9) Uani 1 1 d . . .
H24 H 1.3690 0.2402 1.2006 0.184 Uiso 1 1 calc R . .
C25 C 1.4412(14) 0.3373(7) 1.1609(6) 0.118(5) Uani 1 1 d . . .
H25 H 1.5273 0.3207 1.1743 0.142 Uiso 1 1 calc R . .
C26 C 1.4006(12) 0.4133(6) 1.1242(5) 0.082(3) Uani 1 1 d . . .
H26 H 1.4606 0.4476 1.1157 0.098 Uiso 1 1 calc R . .
C27 C 1.2342(9) 0.5538(6) 0.9631(4) 0.059(3) Uani 1 1 d . . .
C28 C 1.1985(9) 0.6240(6) 0.9144(5) 0.078(3) Uani 1 1 d . . .
H28 H 1.1732 0.6612 0.9272 0.093 Uiso 1 1 calc R . .
C29 C 1.2005(11) 0.6386(7) 0.8471(6) 0.098(4) Uani 1 1 d . . .
H29 H 1.1802 0.6864 0.8142 0.118 Uiso 1 1 calc R . .
C30 C 1.2317(11) 0.5844(8) 0.8282(5) 0.099(4) Uani 1 1 d . . .
H30 H 1.2316 0.5950 0.7824 0.118 Uiso 1 1 calc R . .
C31 C 1.2627(10) 0.5153(7) 0.8748(6) 0.085(3) Uani 1 1 d . . .
H31 H 1.2823 0.4786 0.8608 0.102 Uiso 1 1 calc R . .
C32 C 1.2664(8) 0.4973(6) 0.9440(5) 0.069(3) Uani 1 1 d . . .
H32 H 1.2894 0.4495 0.9760 0.083 Uiso 1 1 calc R . .
C33 C 1.3442(8) 0.5825(4) 1.0684(5) 0.050(2) Uani 1 1 d . . .
C34 C 1.3397(9) 0.5826(5) 1.1308(5) 0.061(3) Uani 1 1 d . . .
H34 H 1.2768 0.5579 1.1633 0.073 Uiso 1 1 calc R . .
C35 C 1.4288(9) 0.6195(5) 1.1453(5) 0.065(3) Uani 1 1 d . . .
H35 H 1.4294 0.6186 1.1880 0.078 Uiso 1 1 calc R . .
C36 C 1.5164(9) 0.6576(5) 1.0950(6) 0.065(3) Uani 1 1 d . . .
H36 H 1.5754 0.6834 1.1042 0.078 Uiso 1 1 calc R . .
C37 C 1.5213(10) 0.6595(5) 1.0330(5) 0.076(3) Uani 1 1 d . . .
H37 H 1.5831 0.6852 1.0003 0.091 Uiso 1 1 calc R . .
C38 C 1.4323(8) 0.6222(4) 1.0192(5) 0.057(3) Uani 1 1 d . . .
H38 H 1.4319 0.6240 0.9762 0.069 Uiso 1 1 calc R . .
C39 C 0.9450(8) 0.9235(4) 0.9331(4) 0.059(3) Uani 1 1 d . . .
H39A H 1.0045 0.9270 0.9637 0.071 Uiso 1 1 calc R . .
H39B H 0.9700 0.9578 0.8873 0.071 Uiso 1 1 calc R . .
C40 C 0.7689(9) 0.9302(6) 1.0396(5) 0.070(3) Uani 1 1 d . . .
C41 C 0.7891(10) 0.8567(6) 1.0870(5) 0.085(3) Uani 1 1 d . . .
H41 H 0.8149 0.8207 1.0727 0.101 Uiso 1 1 calc R . .
C42 C 0.7703(11) 0.8382(8) 1.1552(6) 0.121(5) Uani 1 1 d . . .
H42 H 0.7783 0.7891 1.1867 0.145 Uiso 1 1 calc R . .
C43 C 0.7403(13) 0.8907(9) 1.1772(6) 0.128(6) Uani 1 1 d . . .
H43 H 0.7321 0.8770 1.2236 0.153 Uiso 1 1 calc R . .
C44 C 0.7224(12) 0.9625(8) 1.1328(6) 0.114(5) Uani 1 1 d . . .
H44 H 0.7041 0.9982 1.1483 0.137 Uiso 1 1 calc R . .
C45 C 0.7319(9) 0.9824(6) 1.0626(5) 0.080(3) Uani 1 1 d . . .
H45 H 0.7131 1.0311 1.0315 0.096 Uiso 1 1 calc R . .
C46 C 0.6622(8) 0.9149(4) 0.9276(4) 0.048(2) Uani 1 1 d . . .
C47 C 0.5608(9) 0.8842(5) 0.9720(5) 0.065(3) Uani 1 1 d . . .
H47 H 0.5551 0.8845 1.0143 0.078 Uiso 1 1 calc R . .
C48 C 0.4669(10) 0.8527(5) 0.9536(6) 0.079(3) Uani 1 1 d . . .
H48 H 0.3971 0.8328 0.9833 0.095 Uiso 1 1 calc R . .
C49 C 0.4762(11) 0.8508(5) 0.8925(7) 0.085(4) Uani 1 1 d . . .
H49 H 0.4142 0.8287 0.8807 0.101 Uiso 1 1 calc R . .
C50 C 0.5784(11) 0.8819(5) 0.8482(5) 0.073(3) Uani 1 1 d . . .
H50 H 0.5835 0.8818 0.8058 0.088 Uiso 1 1 calc R . .
C51 C 0.6725(9) 0.9128(5) 0.8657(4) 0.061(3) Uani 1 1 d . . .
H51 H 0.7426 0.9322 0.8360 0.073 Uiso 1 1 calc R . .
C52 C 0.7607(11) 1.0491(5) 0.9074(5) 0.068(3) Uani 1 1 d . . .
C53 C 0.6352(12) 1.0837(5) 0.8868(4) 0.074(3) Uani 1 1 d . . .
H53 H 0.5665 1.0544 0.8950 0.089 Uiso 1 1 calc R . .
C54 C 0.6080(13) 1.1594(7) 0.8549(6) 0.111(5) Uani 1 1 d . . .
H54 H 0.5230 1.1792 0.8416 0.133 Uiso 1 1 calc R . .
C55 C 0.7039(19) 1.2047(8) 0.8428(8) 0.134(7) Uani 1 1 d . . .
H55 H 0.6871 1.2555 0.8227 0.161 Uiso 1 1 calc R . .
C56 C 0.8287(18) 1.1705(8) 0.8623(7) 0.135(6) Uani 1 1 d . . .
H56 H 0.8964 1.2005 0.8539 0.163 Uiso 1 1 calc R . .
C57 C 0.8607(11) 1.0947(6) 0.8935(6) 0.092(4) Uani 1 1 d . . .
H57 H 0.9467 1.0753 0.9047 0.110 Uiso 1 1 calc R . .
C58 C 1.2971(8) 0.9367(5) 0.5671(4) 0.066(3) Uani 1 1 d . . .
H58A H 1.3357 0.9817 0.5368 0.079 Uiso 1 1 calc R . .
H58B H 1.3200 0.9255 0.6130 0.079 Uiso 1 1 calc R . .
C59 C 1.4193(12) 0.9043(5) 0.4588(5) 0.064(3) Uani 1 1 d . . .
C60 C 1.3208(11) 0.9429(5) 0.4126(5) 0.087(4) Uani 1 1 d . . .
H60 H 1.2347 0.9476 0.4273 0.104 Uiso 1 1 calc R . .
C61 C 1.3552(15) 0.9749(6) 0.3427(6) 0.130(6) Uani 1 1 d . . .
H61 H 1.2917 1.0010 0.3103 0.156 Uiso 1 1 calc R . .
C62 C 1.4821(16) 0.9670(6) 0.3233(6) 0.131(6) Uani 1 1 d . . .
H62 H 1.5030 0.9872 0.2770 0.157 Uiso 1 1 calc R . .
C63 C 1.5830(14) 0.9303(6) 0.3691(6) 0.106(5) Uani 1 1 d . . .
H63 H 1.6698 0.9277 0.3545 0.128 Uiso 1 1 calc R . .
C64 C 1.5473(11) 0.8981(5) 0.4373(6) 0.080(3) Uani 1 1 d . . .
H64 H 1.6111 0.8717 0.4693 0.096 Uiso 1 1 calc R . .
C65 C 1.5203(10) 0.8231(7) 0.5949(5) 0.072(3) Uani 1 1 d U . .
C66 C 1.5555(10) 0.7509(7) 0.6158(5) 0.082(3) Uani 1 1 d U . .
H66 H 1.5023 0.7205 0.6093 0.098 Uiso 1 1 calc R . .
C67 C 1.6755(15) 0.7244(9) 0.6474(7) 0.127(5) Uani 1 1 d U . .
H67 H 1.7042 0.6752 0.6615 0.152 Uiso 1 1 calc R . .
C68 C 1.7555(16) 0.7702(15) 0.6588(9) 0.165(10) Uani 1 1 d U . .
H68 H 1.8376 0.7530 0.6780 0.199 Uiso 1 1 calc R . .
C69 C 1.7078(18) 0.8366(12) 0.6410(10) 0.154(8) Uani 1 1 d U . .
H69 H 1.7558 0.8658 0.6518 0.185 Uiso 1 1 calc R . .
C70 C 1.5992(14) 0.8671(7) 0.6093(6) 0.106(4) Uani 1 1 d U . .
H70 H 1.5739 0.9165 0.5964 0.127 Uiso 1 1 calc R . .
C71 C 1.2625(8) 0.7956(4) 0.5678(4) 0.052(2) Uani 1 1 d . . .
C72 C 1.2411(9) 0.7720(5) 0.5206(4) 0.059(3) Uani 1 1 d . . .
H72 H 1.2842 0.7913 0.4784 0.071 Uiso 1 1 calc R . .
C73 C 1.1542(10) 0.7188(5) 0.5363(6) 0.078(3) Uani 1 1 d . . .
H73 H 1.1377 0.7022 0.5047 0.093 Uiso 1 1 calc R . .
C74 C 1.0930(9) 0.6911(5) 0.5990(6) 0.077(3) Uani 1 1 d . . .
H74 H 1.0330 0.6563 0.6095 0.092 Uiso 1 1 calc R . .
C75 C 1.1191(9) 0.7141(5) 0.6465(5) 0.065(3) Uani 1 1 d . . .
H75 H 1.0782 0.6940 0.6892 0.078 Uiso 1 1 calc R . .
C76 C 1.2034(9) 0.7655(5) 0.6314(5) 0.062(3) Uani 1 1 d . . .
H76 H 1.2219 0.7806 0.6638 0.075 Uiso 1 1 calc R . .
Cl1A Cl 1.0607(5) 0.4621(2) 1.2555(2) 0.0781(13) Uani 0.66 1 d P A 1
Cl1B Cl 0.9212(15) 0.4867(5) 1.2514(4) 0.141(5) Uani 0.34 1 d P A 2
Cl2A Cl 0.7303(4) 0.5736(3) 1.2534(2) 0.1047(17) Uani 0.66 1 d P A 1
Cl2B Cl 0.6818(9) 0.6513(6) 1.2445(4) 0.112(3) Uani 0.34 1 d P A 2
Cl3A Cl 1.3180(4) 0.8407(2) 0.75077(19) 0.0778(12) Uani 0.66 1 d P A 1
Cl3B Cl 1.2696(10) 0.9292(9) 0.7427(5) 0.162(6) Uani 0.34 1 d P A 2
Cl4A Cl 1.1106(5) 1.0032(2) 0.7600(2) 0.1029(16) Uani 0.66 1 d P A 1
Cl4B Cl 0.9432(11) 1.0304(4) 0.7532(4) 0.111(4) Uani 0.34 1 d P A 2
Cl5 Cl 0.9757(3) 0.41967(12) 1.49812(11) 0.0732(8) Uani 1 1 d . . .
Cl6 Cl 1.0201(3) 0.58683(14) 1.33731(11) 0.0783(8) Uani 1 1 d . . .
Cl7 Cl 1.0139(3) 0.67108(12) 1.16215(11) 0.0755(8) Uani 1 1 d . . .
Cl8 Cl 1.1654(2) 0.75576(12) 0.99767(11) 0.0631(7) Uani 1 1 d . . .
Cl9 Cl 0.8407(2) 0.72889(13) 1.00164(11) 0.0729(8) Uani 1 1 d . . .
Cl10 Cl 0.9956(3) 0.81774(14) 0.83682(11) 0.0784(8) Uani 1 1 d . . .
Cl11 Cl 0.9878(3) 0.91630(15) 0.66245(11) 0.0814(8) Uani 1 1 d . . .
Cl12 Cl 0.9766(3) 0.91986(12) 0.49849(11) 0.0715(7) Uani 1 1 d . . .
P1 P 0.6336(3) 0.63489(14) 1.44702(12) 0.0639(8) Uani 1 1 d . . .
P2 P 1.2248(2) 0.53361(13) 1.05231(12) 0.0583(7) Uani 1 1 d . . .
P3 P 0.7877(2) 0.95427(13) 0.95056(12) 0.0593(7) Uani 1 1 d . . .
P4 P 1.3718(3) 0.86632(13) 0.54852(12) 0.0580(7) Uani 1 1 d . . .

loop_
_atom_site_aniso_label
_atom_site_aniso_U_11
_atom_site_aniso_U_22
_atom_site_aniso_U_33
_atom_site_aniso_U_23
_atom_site_aniso_U_13
_atom_site_aniso_U_12
Zn1 0.1051(10) 0.0619(7) 0.0551(7) -0.0328(6) -0.0031(7) -0.0190(7)
Zn2A 0.0666(18) 0.0625(18) 0.0447(11) -0.0288(13) 0.0038(12) -0.0258(12)
Zn2B 0.116(6) 0.072(4) 0.061(3) -0.034(3) 0.017(4) -0.047(3)
Zn3 0.0668(8) 0.0725(8) 0.0516(7) -0.0227(6) 0.0059(6) -0.0222(6)
Zn4 0.0597(8) 0.0726(8) 0.0530(7) -0.0229(6) 0.0033(6) -0.0154(6)
Zn5A 0.0547(15) 0.0585(14) 0.0425(10) -0.0235(10) -0.0028(10) -0.0171(10)
Zn5B 0.077(4) 0.076(3) 0.064(3) -0.027(3) 0.008(3) -0.036(3)
Zn6 0.0964(10) 0.0585(7) 0.0500(7) -0.0268(6) -0.0044(6) -0.0173(6)
C1 0.093(8) 0.080(7) 0.077(7) -0.056(6) 0.013(6) -0.031(6)
C2 0.126(11) 0.070(8) 0.060(8) -0.039(6) 0.032(8) -0.039(8)
C3 0.121(11) 0.080(8) 0.063(8) -0.032(6) -0.009(8) 0.014(7)
C4 0.186(16) 0.106(10) 0.058(9) -0.011(7) -0.006(9) 0.049(11)
C5 0.159(14) 0.093(10) 0.060(9) -0.004(7) 0.026(9) 0.044(10)
C6 0.156(13) 0.068(8) 0.076(9) -0.025(7) 0.032(9) 0.009(8)
C7 0.134(11) 0.047(6) 0.044(6) -0.019(5) 0.021(7) -0.018(7)
C8 0.050(7) 0.150(12) 0.067(7) -0.064(8) 0.008(6) -0.043(8)
C9 0.080(10) 0.192(15) 0.100(10) -0.058(10) -0.009(8) -0.061(11)
C10 0.083(17) 0.29(3) 0.19(2) -0.14(2) -0.004(15) -0.054(17)
C11 0.051(11) 0.45(4) 0.161(18) -0.18(3) -0.050(11) 0.050(19)
C12 0.112(14) 0.27(2) 0.116(12) -0.119(13) -0.048(11) 0.108(15)
C13 0.088(10) 0.134(12) 0.095(9) -0.073(9) -0.017(8) 0.038(9)
C14 0.058(6) 0.049(6) 0.054(6) -0.026(5) -0.008(5) 0.000(5)
C15 0.077(8) 0.056(6) 0.080(7) -0.045(6) -0.020(6) -0.003(6)
C16 0.085(9) 0.090(9) 0.103(10) -0.064(8) -0.013(7) -0.010(7)
C17 0.055(7) 0.061(7) 0.136(11) -0.050(8) -0.021(7) -0.018(6)
C18 0.057(7) 0.059(7) 0.070(7) -0.005(6) -0.008(6) -0.004(5)
C19 0.072(7) 0.056(6) 0.054(6) -0.017(5) -0.010(5) -0.015(5)
C20 0.078(7) 0.076(7) 0.068(7) -0.035(5) -0.010(6) -0.027(6)
C21 0.092(8) 0.057(6) 0.044(6) -0.020(5) -0.006(6) -0.036(6)
C22 0.169(13) 0.092(10) 0.108(10) -0.033(8) -0.006(9) -0.087(10)
C23 0.22(2) 0.110(15) 0.149(15) -0.059(13) 0.024(16) -0.107(16)
C24 0.26(3) 0.085(12) 0.121(15) -0.055(11) 0.075(18) -0.054(17)
C25 0.146(13) 0.065(9) 0.094(9) -0.007(7) 0.018(9) 0.050(9)
C26 0.097(10) 0.082(9) 0.063(7) -0.031(6) 0.002(7) -0.004(7)
C27 0.059(7) 0.068(7) 0.053(6) -0.028(6) 0.000(5) -0.009(6)
C28 0.075(8) 0.092(9) 0.073(8) -0.042(7) -0.012(6) -0.001(7)
C29 0.108(10) 0.112(10) 0.059(8) -0.028(7) -0.019(7) 0.023(8)
C30 0.106(10) 0.132(12) 0.051(7) -0.041(8) -0.019(7) 0.034(9)
C31 0.074(8) 0.106(10) 0.094(9) -0.065(8) 0.000(7) 0.015(7)
C32 0.054(7) 0.103(9) 0.060(7) -0.046(6) -0.001(5) -0.005(6)
C33 0.045(6) 0.051(6) 0.059(6) -0.026(5) -0.006(5) -0.009(5)
C34 0.054(7) 0.051(6) 0.070(7) -0.018(5) -0.006(5) -0.010(5)
C35 0.068(7) 0.066(7) 0.072(7) -0.041(6) -0.026(6) 0.004(6)
C36 0.058(7) 0.051(6) 0.091(8) -0.032(6) -0.005(6) -0.025(5)
C37 0.077(8) 0.071(7) 0.079(8) -0.031(6) 0.014(7) -0.022(6)
C38 0.048(6) 0.043(6) 0.086(7) -0.034(5) -0.006(6) -0.001(5)
C39 0.057(6) 0.078(7) 0.051(6) -0.035(5) 0.002(5) -0.014(5)
C40 0.047(6) 0.093(8) 0.069(7) -0.036(7) -0.014(5) 0.001(6)
C41 0.089(8) 0.115(10) 0.043(6) -0.033(6) -0.012(6) 0.016(7)
C42 0.118(11) 0.167(14) 0.054(8) -0.042(8) -0.019(7) 0.064(10)
C43 0.134(12) 0.184(16) 0.053(9) -0.053(10) -0.024(8) 0.053(12)
C44 0.113(10) 0.176(14) 0.069(9) -0.078(9) -0.048(8) 0.062(10)
C45 0.064(7) 0.114(10) 0.065(8) -0.044(7) -0.027(6) 0.013(7)
C46 0.044(6) 0.043(5) 0.051(6) -0.013(5) -0.018(5) 0.004(4)
C47 0.071(7) 0.056(6) 0.067(7) -0.027(5) 0.010(6) -0.018(6)
C48 0.075(8) 0.058(7) 0.117(10) -0.049(7) 0.006(7) -0.017(6)
C49 0.082(9) 0.061(7) 0.120(10) -0.042(7) -0.037(8) -0.013(6)
C50 0.107(9) 0.055(6) 0.071(7) -0.035(6) -0.033(7) -0.009(6)
C51 0.072(7) 0.058(6) 0.048(6) -0.016(5) -0.009(5) -0.013(5)
C52 0.078(8) 0.056(7) 0.078(7) -0.037(6) -0.010(6) -0.002(6)
C53 0.116(10) 0.031(6) 0.061(7) -0.007(5) 0.009(7) -0.008(6)
C54 0.126(12) 0.068(9) 0.124(11) -0.034(8) 0.048(9) -0.021(8)
C55 0.203(19) 0.065(10) 0.129(12) -0.047(9) 0.037(14) 0.003(12)
C56 0.202(18) 0.092(12) 0.143(13) -0.072(11) 0.047(13) -0.082(12)
C57 0.095(9) 0.071(8) 0.123(10) -0.052(7) -0.011(7) -0.020(7)
C58 0.087(8) 0.073(7) 0.051(6) -0.036(5) 0.003(5) -0.030(6)
C59 0.092(9) 0.045(6) 0.058(7) -0.023(5) -0.002(7) -0.013(6)
C60 0.103(9) 0.068(7) 0.064(7) -0.015(6) 0.019(7) 0.015(7)
C61 0.181(15) 0.102(10) 0.064(9) -0.018(7) 0.030(9) 0.055(10)
C62 0.197(16) 0.083(9) 0.059(9) -0.002(7) 0.026(10) 0.063(10)
C63 0.156(13) 0.065(8) 0.063(8) -0.003(6) 0.040(9) -0.005(8)
C64 0.099(9) 0.051(6) 0.092(9) -0.037(6) 0.019(7) -0.009(6)
C65 0.066(8) 0.094(9) 0.054(7) -0.030(6) 0.017(6) -0.028(7)
C66 0.062(8) 0.133(11) 0.050(6) -0.043(7) -0.028(6) 0.019(8)
C67 0.095(11) 0.209(16) 0.111(11) -0.112(11) -0.026(9) 0.052(12)
C68 0.043(11) 0.37(3) 0.118(13) -0.14(2) -0.015(9) 0.013(15)
C69 0.062(14) 0.27(3) 0.164(17) -0.127(19) -0.006(12) -0.028(14)
C70 0.094(10) 0.126(11) 0.104(10) -0.046(8) 0.008(8) -0.067(10)
C71 0.062(6) 0.036(5) 0.051(6) -0.011(5) -0.014(5) -0.002(5)
C72 0.064(7) 0.060(6) 0.064(6) -0.036(5) -0.011(5) -0.009(5)
C73 0.074(8) 0.085(8) 0.102(9) -0.061(7) -0.003(7) -0.032(6)
C74 0.057(7) 0.059(7) 0.122(10) -0.043(7) 0.001(7) -0.026(6)
C75 0.063(7) 0.056(6) 0.059(7) -0.010(5) -0.001(5) -0.012(5)
C76 0.074(7) 0.057(6) 0.061(7) -0.026(5) -0.008(6) -0.017(5)
Cl1A 0.118(4) 0.051(2) 0.064(3) -0.022(2) -0.011(3) -0.011(3)
Cl1B 0.298(16) 0.076(7) 0.068(6) -0.040(5) 0.032(9) -0.078(9)
Cl2A 0.062(3) 0.191(5) 0.089(3) -0.080(4) 0.008(2) -0.050(3)
Cl2B 0.098(7) 0.162(10) 0.075(6) -0.040(6) -0.009(5) -0.059(7)
Cl3A 0.055(3) 0.102(3) 0.071(3) -0.033(2) -0.011(2) -0.003(2)
Cl3B 0.101(8) 0.322(18) 0.084(7) -0.099(9) 0.020(6) -0.083(10)
Cl4A 0.156(5) 0.074(3) 0.100(3) -0.054(3) 0.040(3) -0.053(3)
Cl4B 0.210(11) 0.051(5) 0.079(6) -0.031(4) 0.019(7) -0.048(6)
Cl5 0.118(2) 0.0518(14) 0.0631(16) -0.0336(12) -0.0152(15) -0.0139(14)
Cl6 0.093(2) 0.0963(19) 0.0565(16) -0.0382(14) -0.0023(14) -0.0343(16)
Cl7 0.113(2) 0.0636(16) 0.0515(15) -0.0237(12) 0.0101(15) -0.0310(15)
Cl8 0.0498(15) 0.0629(15) 0.0649(16) -0.0158(12) 0.0004(12) -0.0155(12)
Cl9 0.0520(15) 0.0908(19) 0.0616(16) -0.0175(13) 0.0001(13) -0.0230(14)
Cl10 0.100(2) 0.0847(18) 0.0522(15) -0.0281(13) 0.0118(14) -0.0348(16)
Cl11 0.089(2) 0.108(2) 0.0463(15) -0.0286(14) -0.0054(14) -0.0250(17)
Cl12 0.112(2) 0.0506(14) 0.0624(16) -0.0306(12) -0.0177(15) -0.0128(14)
P1 0.082(2) 0.0632(17) 0.0562(17) -0.0304(14) 0.0062(15) -0.0320(15)
P2 0.0631(18) 0.0639(17) 0.0534(16) -0.0278(13) 0.0030(14) -0.0225(14)
P3 0.0636(18) 0.0637(17) 0.0549(16) -0.0274(13) -0.0051(14) -0.0148(14)
P4 0.0732(19) 0.0542(16) 0.0505(16) -0.0237(13) 0.0033(14) -0.0219(14)

loop_
_atom_type_symbol
_atom_type_description
_atom_type_scat_dispersion_real
_atom_type_scat_dispersion_imag
_atom_type_scat_source
Zn Zn 0.2839 1.4301 'International Tables Vol C Tables 4.2.6.8 and 6.1.1.4'
C C 0.0033 0.0016 'International Tables Vol C Tables 4.2.6.8 and 6.1.1.4'
Cl Cl 0.1484 0.1585 'International Tables Vol C Tables 4.2.6.8 and 6.1.1.4'
P P 0.1023 0.0942 'International Tables Vol C Tables 4.2.6.8 and 6.1.1.4'
H H 0.0000 0.0000 'International Tables Vol C Tables 4.2.6.8 and 6.1.1.4'

loop_
_geom_angle_atom_site_label_1
_geom_angle_atom_site_label_2
_geom_angle_atom_site_label_3
_geom_angle
_geom_angle_site_symmetry_1
_geom_angle_site_symmetry_3
_geom_angle_publ_flag
C1 Zn1 Cl6 114.8(3) . . ?
C1 Zn1 Cl5 123.6(2) . 2_768 ?
Cl6 Zn1 Cl5 100.50(10) . 2_768 ?
C1 Zn1 Cl5 115.3(3) . . ?
Cl6 Zn1 Cl5 105.89(10) . . ?
Cl5 Zn1 Cl5 93.56(8) 2_768 . ?
Cl2A Zn2A Cl1A 122.0(2) . . ?
Cl2A Zn2A Cl6 109.36(17) . . ?
Cl1A Zn2A Cl6 108.64(17) . . ?
Cl2A Zn2A Cl7 106.21(19) . . ?
Cl1A Zn2A Cl7 112.59(16) . . ?
Cl6 Zn2A Cl7 94.55(13) . . ?
Cl1B Zn2B Cl2B 123.4(5) . . ?
Cl1B Zn2B Cl7 105.9(4) . . ?
Cl2B Zn2B Cl7 109.7(3) . . ?
Cl1B Zn2B Cl6 103.3(4) . . ?
Cl2B Zn2B Cl6 116.1(3) . . ?
Cl7 Zn2B Cl6 94.2(2) . . ?
C20 Zn3 Cl7 114.1(3) . . ?
C20 Zn3 Cl8 123.5(3) . . ?
Cl7 Zn3 Cl8 100.28(9) . . ?
C20 Zn3 Cl9 116.7(3) . . ?
Cl7 Zn3 Cl9 105.55(10) . . ?
Cl8 Zn3 Cl9 93.42(8) . . ?
C39 Zn4 Cl10 115.3(2) . . ?
C39 Zn4 Cl8 114.7(3) . . ?
Cl10 Zn4 Cl8 104.75(10) . . ?
C39 Zn4 Cl9 123.5(2) . . ?
Cl10 Zn4 Cl9 101.37(10) . . ?
Cl8 Zn4 Cl9 93.81(8) . . ?
Cl4A Zn5A Cl3A 120.7(2) . . ?
Cl4A Zn5A Cl10 110.38(15) . . ?
Cl3A Zn5A Cl10 108.55(15) . . ?
Cl4A Zn5A Cl11 107.00(18) . . ?
Cl3A Zn5A Cl11 112.71(15) . . ?
Cl10 Zn5A Cl11 94.43(11) . . ?
Cl4B Zn5B Cl3B 120.7(5) . . ?
Cl4B Zn5B Cl11 111.7(3) . . ?
Cl3B Zn5B Cl11 107.1(3) . . ?
Cl4B Zn5B Cl10 114.1(3) . . ?
Cl3B Zn5B Cl10 105.7(4) . . ?
Cl11 Zn5B Cl10 94.02(18) . . ?
C58 Zn6 Cl11 115.5(2) . . ?
C58 Zn6 Cl12 123.4(2) . . ?
Cl11 Zn6 Cl12 101.27(10) . . ?
C58 Zn6 Cl12 116.0(3) . 2_776 ?
Cl11 Zn6 Cl12 104.04(10) . 2_776 ?
Cl12 Zn6 Cl12 92.87(8) . 2_776 ?
P1 C1 Zn1 117.9(4) . . ?
C3 C2 C7 117.7(10) . . ?
C3 C2 P1 120.9(10) . . ?
C7 C2 P1 121.4(10) . . ?
C2 C3 C4 122.2(12) . . ?
C5 C4 C3 117.5(13) . . ?
C4 C5 C6 121.6(12) . . ?
C7 C6 C5 118.3(13) . . ?
C6 C7 C2 122.7(12) . . ?
C13 C8 C9 120.3(13) . . ?
C13 C8 P1 124.3(10) . . ?
C9 C8 P1 115.1(12) . . ?
C10 C9 C8 119.9(18) . . ?
C11 C10 C9 123(3) . . ?
C10 C11 C12 119(2) . . ?
C13 C12 C11 119.5(19) . . ?
C8 C13 C12 118.3(15) . . ?
C15 C14 C19 119.2(9) . . ?
C15 C14 P1 121.9(7) . . ?
C19 C14 P1 118.8(7) . . ?
C14 C15 C16 118.9(10) . . ?
C17 C16 C15 121.3(10) . . ?
C18 C17 C16 120.5(10) . . ?
C17 C18 C19 119.3(9) . . ?
C18 C19 C14 120.7(9) . . ?
P2 C20 Zn3 116.3(4) . . ?
C26 C21 C22 120.8(10) . . ?
C26 C21 P2 121.8(7) . . ?
C22 C21 P2 117.4(10) . . ?
C21 C22 C23 116.0(13) . . ?
C24 C23 C22 121.5(17) . . ?
C23 C24 C25 124(2) . . ?
C24 C25 C26 116.1(15) . . ?
C21 C26 C25 121.9(11) . . ?
C28 C27 C32 119.8(9) . . ?
C28 C27 P2 119.9(8) . . ?
C32 C27 P2 120.1(8) . . ?
C29 C28 C27 119.9(11) . . ?
C30 C29 C28 120.5(11) . . ?
C31 C30 C29 120.7(11) . . ?
C30 C31 C32 121.5(11) . . ?
C31 C32 C27 117.5(10) . . ?
C34 C33 C38 120.2(8) . . ?
C34 C33 P2 117.8(7) . . ?
C38 C33 P2 121.9(7) . . ?
C33 C34 C35 119.8(9) . . ?
C36 C35 C34 118.1(9) . . ?
C37 C36 C35 123.3(9) . . ?
C36 C37 C38 118.2(9) . . ?
C33 C38 C37 120.4(9) . . ?
P3 C39 Zn4 119.4(4) . . ?
C45 C40 C41 118.9(10) . . ?
C45 C40 P3 121.6(9) . . ?
C41 C40 P3 119.4(9) . . ?
C42 C41 C40 119.2(11) . . ?
C43 C42 C41 121.2(13) . . ?
C44 C43 C42 121.1(13) . . ?
C43 C44 C45 118.8(13) . . ?
C40 C45 C44 120.6(11) . . ?
C47 C46 C51 120.2(8) . . ?
C47 C46 P3 120.9(7) . . ?
C51 C46 P3 118.9(7) . . ?
C46 C47 C48 119.7(9) . . ?
C49 C48 C47 120.4(10) . . ?
C48 C49 C50 119.5(10) . . ?
C51 C50 C49 120.9(10) . . ?
C50 C51 C46 119.3(9) . . ?
C57 C52 C53 116.5(10) . . ?
C57 C52 P3 122.0(9) . . ?
C53 C52 P3 121.5(8) . . ?
C54 C53 C52 123.5(11) . . ?
C55 C54 C53 120.8(14) . . ?
C54 C55 C56 115.7(14) . . ?
C55 C56 C57 125.3(14) . . ?
C52 C57 C56 118.2(12) . . ?
P4 C58 Zn6 118.2(4) . . ?
C64 C59 C60 121.1(10) . . ?
C64 C59 P4 122.1(9) . . ?
C60 C59 P4 116.7(9) . . ?
C59 C60 C61 118.1(11) . . ?
C62 C61 C60 119.1(13) . . ?
C61 C62 C63 123.5(12) . . ?
C64 C63 C62 116.6(12) . . ?
C59 C64 C63 121.5(12) . . ?
C66 C65 C70 120.6(12) . . ?
C66 C65 P4 121.3(9) . . ?
C70 C65 P4 118.2(11) . . ?
C65 C66 C67 116.4(13) . . ?
C66 C67 C68 121.9(16) . . ?
C69 C68 C67 116(2) . . ?
C68 C69 C70 127(2) . . ?
C69 C70 C65 118.2(16) . . ?
C72 C71 C76 121.1(8) . . ?
C72 C71 P4 120.4(7) . . ?
C76 C71 P4 118.5(7) . . ?
C71 C72 C73 119.1(9) . . ?
C74 C73 C72 119.0(9) . . ?
C73 C74 C75 120.8(9) . . ?
C76 C75 C74 120.3(9) . . ?
C75 C76 C71 119.6(9) . . ?
Zn1 Cl5 Zn1 86.44(8) 2_768 . ?
Zn1 Cl6 Zn2A 116.21(12) . . ?
Zn1 Cl6 Zn2B 108.52(17) . . ?
Zn2A Cl6 Zn2B 20.89(11) . . ?
Zn3 Cl7 Zn2B 118.87(18) . . ?
Zn3 Cl7 Zn2A 110.92(12) . . ?
Zn2B Cl7 Zn2A 21.19(13) . . ?
Zn4 Cl8 Zn3 86.45(8) . . ?
Zn4 Cl9 Zn3 86.30(8) . . ?
Zn5A Cl10 Zn4 117.17(12) . . ?
Zn5A Cl10 Zn5B 23.20(10) . . ?
Zn4 Cl10 Zn5B 108.97(15) . . ?
Zn5B Cl11 Zn6 120.36(15) . . ?
Zn5B Cl11 Zn5A 23.72(11) . . ?
Zn6 Cl11 Zn5A 111.41(12) . . ?
Zn6 Cl12 Zn6 87.13(8) . 2_776 ?
C1 P1 C2 109.4(5) . . ?
C1 P1 C14 110.8(4) . . ?
C2 P1 C14 108.7(5) . . ?
C1 P1 C8 114.2(5) . . ?
C2 P1 C8 108.3(6) . . ?
C14 P1 C8 105.3(5) . . ?
C20 P2 C21 112.9(4) . . ?
C20 P2 C33 111.6(4) . . ?
C21 P2 C33 105.9(4) . . ?
C20 P2 C27 109.2(4) . . ?
C21 P2 C27 108.0(4) . . ?
C33 P2 C27 109.2(4) . . ?
C52 P3 C39 111.5(5) . . ?
C52 P3 C40 106.9(5) . . ?
C39 P3 C40 109.9(4) . . ?
C52 P3 C46 108.1(5) . . ?
C39 P3 C46 111.9(4) . . ?
C40 P3 C46 108.4(4) . . ?
C58 P4 C71 111.2(4) . . ?
C58 P4 C65 112.8(5) . . ?
C71 P4 C65 107.7(5) . . ?
C58 P4 C59 109.4(4) . . ?
C71 P4 C59 109.3(4) . . ?
C65 P4 C59 106.2(5) . . ?

loop_
_geom_bond_atom_site_label_1
_geom_bond_atom_site_label_2
_geom_bond_distance
_geom_bond_site_symmetry_2
_geom_bond_publ_flag
Zn1 C1 1.984(9) . ?
Zn1 Cl6 2.297(3) . ?
Zn1 Cl5 2.340(2) 2_768 ?
Zn1 Cl5 2.341(3) . ?
Zn2A Cl2A 2.202(5) . ?
Zn2A Cl1A 2.221(5) . ?
Zn2A Cl6 2.332(4) . ?
Zn2A Cl7 2.362(3) . ?
Zn2B Cl1B 2.185(11) . ?
Zn2B Cl2B 2.244(12) . ?
Zn2B Cl7 2.307(6) . ?
Zn2B Cl6 2.400(7) . ?
Zn3 C20 2.011(9) . ?
Zn3 Cl7 2.295(2) . ?
Zn3 Cl8 2.348(2) . ?
Zn3 Cl9 2.354(3) . ?
Zn4 C39 1.985(8) . ?
Zn4 Cl10 2.300(3) . ?
Zn4 Cl8 2.343(3) . ?
Zn4 Cl9 2.344(2) . ?
Zn5A Cl4A 2.188(4) . ?
Zn5A Cl3A 2.214(5) . ?
Zn5A Cl10 2.298(3) . ?
Zn5A Cl11 2.397(3) . ?
Zn5B Cl4B 2.169(11) . ?
Zn5B Cl3B 2.195(11) . ?
Zn5B Cl11 2.258(5) . ?
Zn5B Cl10 2.450(5) . ?
Zn6 C58 1.999(9) . ?
Zn6 Cl11 2.297(2) . ?
Zn6 Cl12 2.339(2) . ?
Zn6 Cl12 2.341(3) 2_776 ?
C1 P1 1.750(9) . ?
C2 C3 1.368(14) . ?
C2 C7 1.382(13) . ?
C2 P1 1.780(10) . ?
C3 C4 1.409(13) . ?
C4 C5 1.383(16) . ?
C5 C6 1.385(16) . ?
C6 C7 1.374(12) . ?
C8 C13 1.368(14) . ?
C8 C9 1.398(15) . ?
C8 P1 1.806(12) . ?
C9 C10 1.32(2) . ?
C10 C11 1.32(3) . ?
C11 C12 1.43(3) . ?
C12 C13 1.382(17) . ?
C14 C15 1.361(11) . ?
C14 C19 1.391(10) . ?
C14 P1 1.797(8) . ?
C15 C16 1.372(12) . ?
C16 C17 1.353(13) . ?
C17 C18 1.352(13) . ?
C18 C19 1.362(11) . ?
C20 P2 1.749(9) . ?
C21 C26 1.380(13) . ?
C21 C22 1.397(12) . ?
C21 P2 1.801(10) . ?
C22 C23 1.44(2) . ?
C23 C24 1.34(2) . ?
C24 C25 1.365(18) . ?
C25 C26 1.423(14) . ?
C27 C28 1.380(12) . ?
C27 C32 1.400(12) . ?
C27 P2 1.812(9) . ?
C28 C29 1.373(13) . ?
C29 C30 1.349(15) . ?
C30 C31 1.343(13) . ?
C31 C32 1.398(12) . ?
C33 C34 1.371(11) . ?
C33 C38 1.374(10) . ?
C33 P2 1.807(8) . ?
C34 C35 1.382(11) . ?
C35 C36 1.372(11) . ?
C36 C37 1.344(12) . ?
C37 C38 1.379(12) . ?
C39 P3 1.750(8) . ?
C40 C45 1.382(13) . ?
C40 C41 1.395(13) . ?
C40 P3 1.795(10) . ?
C41 C42 1.378(12) . ?
C42 C43 1.363(16) . ?
C43 C44 1.352(16) . ?
C44 C45 1.409(13) . ?
C46 C47 1.372(10) . ?
C46 C51 1.378(11) . ?
C46 P3 1.799(8) . ?
C47 C48 1.388(12) . ?
C48 C49 1.359(13) . ?
C49 C50 1.379(12) . ?
C50 C51 1.372(11) . ?
C52 C57 1.386(12) . ?
C52 C53 1.400(12) . ?
C52 P3 1.736(10) . ?
C53 C54 1.388(13) . ?
C54 C55 1.355(17) . ?
C55 C56 1.389(19) . ?
C56 C57 1.398(16) . ?
C58 P4 1.753(9) . ?
C59 C64 1.378(12) . ?
C59 C60 1.390(13) . ?
C59 P4 1.820(10) . ?
C60 C61 1.412(12) . ?
C61 C62 1.358(16) . ?
C62 C63 1.398(17) . ?
C63 C64 1.382(13) . ?
C65 C66 1.351(13) . ?
C65 C70 1.416(14) . ?
C65 P4 1.807(11) . ?
C66 C67 1.389(15) . ?
C67 C68 1.42(2) . ?
C68 C69 1.28(3) . ?
C69 C70 1.299(19) . ?
C71 C72 1.364(11) . ?
C71 C76 1.377(10) . ?
C71 P4 1.805(8) . ?
C72 C73 1.388(11) . ?
C73 C74 1.368(12) . ?
C74 C75 1.374(12) . ?
C75 C76 1.344(11) . ?
Cl5 Zn1 2.340(2) 2_768 ?
Cl12 Zn6 2.341(3) 2_776 ?
